data_2223702
loop_
_publ_author_name
'Fan, Chuan-Gang'
'Song, Ming-Zhi'

_publ_section_title
;
 (<i>E</i>)-<i>N</i>'-[1-(4-Bromophenyl)ethylidene]-2-hydroxybenzohydrazide
;
_journal_coeditor_code CV2623
_journal_issue 11
_journal_name_full 'Acta Crystallographica Section E'
_journal_page_first o2792
_journal_paper_doi 10.1107/S1600536809042081
_journal_volume 65
_journal_year 2009
_chemical_formula_iupac 'C15 H13 Br N2 O2'
_chemical_formula_moiety 'C15 H13 Br N2 O2'
_chemical_formula_sum 'C15 H13 Br N2 O2'
_chemical_formula_weight 333.18
_chemical_name_systematic
;
(<i>E</i>)-<i>N</i>'-[1-(4-Bromophenyl)ethylidene]-2-hydroxybenzohydrazide
;
_space_group_IT_number 15
_symmetry_cell_setting monoclinic
_symmetry_space_group_name_Hall '-C 2yc'
_symmetry_space_group_name_H-M 'C 1 2/c 1'
_atom_sites_solution_hydrogens geom
_atom_sites_solution_primary direct
_atom_sites_solution_secondary difmap
_audit_creation_method SHELXL-97
_cell_angle_alpha 90.00
_cell_angle_beta 113.344(2)
_cell_angle_gamma 90.00
_cell_formula_units_Z 8
_cell_length_a 27.805(3)
_cell_length_b 7.9061(9)
_cell_length_c 13.5002(15)
_cell_measurement_reflns_used 1955
_cell_measurement_temperature 298(2)
_cell_measurement_theta_max 25.974
_cell_measurement_theta_min 2.697
_cell_volume 2724.8(5)
_computing_cell_refinement 'SAINT (Siemens, 1996)'
_computing_data_collection 'SMART (Siemens, 1996)'
_computing_data_reduction 'SAINT (Siemens, 1996)'
_computing_molecular_graphics 'SHELXTL (Sheldrick, 2008)'
_computing_publication_material 'SHELXTL (Sheldrick, 2008)'
_computing_structure_refinement 'SHELXL97 (Sheldrick, 2008)'
_computing_structure_solution 'SHELXS97 (Sheldrick, 2008)'
_diffrn_ambient_temperature 298(2)
_diffrn_measured_fraction_theta_full 0.997
_diffrn_measured_fraction_theta_max 0.997
_diffrn_measurement_device_type 'Siemens SMART APEX CCD area-detector'
_diffrn_measurement_method 'phi and omega scans'
_diffrn_radiation_monochromator graphite
_diffrn_radiation_source 'fine-focus sealed tube'
_diffrn_radiation_type MoK\a
_diffrn_radiation_wavelength 0.71073
_diffrn_reflns_av_R_equivalents 0.0714
_diffrn_reflns_av_sigmaI/netI 0.0863
_diffrn_reflns_limit_h_max 32
_diffrn_reflns_limit_h_min -32
_diffrn_reflns_limit_k_max 9
_diffrn_reflns_limit_k_min -5
_diffrn_reflns_limit_l_max 14
_diffrn_reflns_limit_l_min -16
_diffrn_reflns_number 6480
_diffrn_reflns_theta_full 25.00
_diffrn_reflns_theta_max 25.00
_diffrn_reflns_theta_min 1.60
_exptl_absorpt_coefficient_mu 3.020
_exptl_absorpt_correction_T_max 0.7133
_exptl_absorpt_correction_T_min 0.3855
_exptl_absorpt_correction_type multi-scan
_exptl_absorpt_process_details '(SADABS; Sheldrick, 1996)'
_exptl_crystal_colour colourless
_exptl_crystal_density_diffrn 1.624
_exptl_crystal_density_method 'not measured'
_exptl_crystal_description block
_exptl_crystal_F_000 1344
_exptl_crystal_size_max 0.39
_exptl_crystal_size_mid 0.14
_exptl_crystal_size_min 0.12
_refine_diff_density_max 0.540
_refine_diff_density_min -0.736
_refine_ls_extinction_method none
_refine_ls_goodness_of_fit_ref 0.945
_refine_ls_hydrogen_treatment constr
_refine_ls_matrix_type full
_refine_ls_number_parameters 181
_refine_ls_number_reflns 2397
_refine_ls_number_restraints 0
_refine_ls_restrained_S_all 0.945
_refine_ls_R_factor_all 0.0750
_refine_ls_R_factor_gt 0.0449
_refine_ls_shift/su_max 0.002
_refine_ls_shift/su_mean 0.000
_refine_ls_structure_factor_coef Fsqd
_refine_ls_weighting_details 'calc w=1/[\s^2^(Fo^2^)+(0.0507P)^2^] where P=(Fo^2^+2Fc^2^)/3'
_refine_ls_weighting_scheme calc
_refine_ls_wR_factor_gt 0.0992
_refine_ls_wR_factor_ref 0.1105
_reflns_number_gt 1602
_reflns_number_total 2397
_reflns_threshold_expression >2sigma(I)
_cod_data_source_file cv2623.cif
_cod_data_source_block I
_cod_depositor_comments
;
The following automatic conversions were performed:
'_symmetry_cell_setting' value 'Monoclinic' changed to 'monoclinic'
according to '/home/saulius/struct/CIF-dictionaries/cif_core.dic'
dictionary named 'cif_core.dic' version 2.4.1 from 2010-06-29.

Automatic conversion script
Id: cif_fix_enum 1527 2010-12-29 10:47:43Z saulius 

The following automatic conversions were performed:

'_symmetry_cell_setting' value 'Monoclinic' changed to 'monoclinic'
according to /home/saulius/struct/CIF-dictionaries/cif_core.dic
dictionary named 'cif_core.dic' version 2.4.1 from 2010-06-29.

Automatic conversion script
Id: cif_fix_values 1715 2011-07-08 13:25:40Z adriana 
;
_cod_original_sg_symbol_H-M 'C 2/c  '
_cod_database_code 2223702
_cod_database_fobs_code 2223702

loop_
_symmetry_equiv_pos_as_xyz
'x, y, z'
'-x, y, -z+1/2'
'x+1/2, y+1/2, z'
'-x+1/2, y+1/2, -z+1/2'
'-x, -y, -z'
'x, -y, z-1/2'
'-x+1/2, -y+1/2, -z'
'x+1/2, -y+1/2, z-1/2'

loop_
_atom_site_type_symbol
_atom_site_label
_atom_site_fract_x
_atom_site_fract_y
_atom_site_fract_z
_atom_site_U_iso_or_equiv
_atom_site_adp_type
_atom_site_calc_flag
_atom_site_refinement_flags
_atom_site_occupancy
_atom_site_disorder_assembly
_atom_site_disorder_group
Br Br1 1.171700(16) 1.05278(6) 1.41157(3) 0.0585(2) Uani d . 1 . .
N N1 0.92749(11) 0.6137(4) 0.9225(2) 0.0342(8) Uani d . 1 . .
H H1 0.9291 0.6170 0.8602 0.041 Uiso calc R 1 . .
N N2 0.96688(11) 0.6843(4) 1.0103(2) 0.0325(7) Uani d . 1 . .
O O1 0.88354(11) 0.5298(4) 1.02232(19) 0.0555(9) Uani d . 1 . .
O O2 0.88245(10) 0.5567(4) 0.71317(18) 0.0434(7) Uani d . 1 . .
H H2 0.8821 0.5286 0.6545 0.065 Uiso calc R 1 . .
C C1 0.88626(13) 0.5393(5) 0.9337(3) 0.0329(9) Uani d . 1 . .
C C2 0.84455(14) 0.4681(5) 0.8353(3) 0.0317(9) Uani d . 1 . .
C C3 0.84277(13) 0.4765(5) 0.7298(3) 0.0325(9) Uani d . 1 . .
C C4 0.80124(15) 0.4043(6) 0.6450(3) 0.0450(11) Uani d . 1 . .
H H4 0.7998 0.4127 0.5752 0.054 Uiso calc R 1 . .
C C5 0.76224(15) 0.3206(6) 0.6629(3) 0.0467(11) Uani d . 1 . .
H H5 0.7347 0.2722 0.6053 0.056 Uiso calc R 1 . .
C C6 0.76374(15) 0.3079(5) 0.7662(3) 0.0461(11) Uani d . 1 . .
H H6 0.7376 0.2496 0.7787 0.055 Uiso calc R 1 . .
C C7 0.80399(14) 0.3818(5) 0.8496(3) 0.0394(10) Uani d . 1 . .
H H7 0.8044 0.3744 0.9187 0.047 Uiso calc R 1 . .
C C8 1.01117(15) 0.7562(6) 0.8889(3) 0.0453(11) Uani d . 1 . .
H H8A 1.0056 0.6454 0.8573 0.068 Uiso calc R 1 . .
H H8B 1.0457 0.7943 0.9003 0.068 Uiso calc R 1 . .
H H8C 0.9858 0.8331 0.8413 0.068 Uiso calc R 1 . .
C C9 1.00561(13) 0.7498(5) 0.9952(2) 0.0314(9) Uani d . 1 . .
C C10 1.04721(13) 0.8237(5) 1.0939(3) 0.0312(9) Uani d . 1 . .
C C11 1.04697(14) 0.7866(5) 1.1949(3) 0.0387(10) Uani d . 1 . .
H H11 1.0216 0.7137 1.1993 0.046 Uiso calc R 1 . .
C C12 1.08322(15) 0.8551(6) 1.2876(3) 0.0441(10) Uani d . 1 . .
H H12 1.0822 0.8297 1.3540 0.053 Uiso calc R 1 . .
C C13 1.12116(14) 0.9617(5) 1.2819(3) 0.0376(9) Uani d . 1 . .
C C14 1.12300(16) 0.9996(6) 1.1834(3) 0.0446(10) Uani d . 1 . .
H H14 1.1487 1.0713 1.1795 0.054 Uiso calc R 1 . .
C C15 1.08594(14) 0.9290(5) 1.0911(3) 0.0393(10) Uani d . 1 . .
H H15 1.0873 0.9537 1.0248 0.047 Uiso calc R 1 . .

loop_
_atom_site_aniso_label
_atom_site_aniso_U_11
_atom_site_aniso_U_22
_atom_site_aniso_U_33
_atom_site_aniso_U_12
_atom_site_aniso_U_13
_atom_site_aniso_U_23
Br1 0.0516(3) 0.0628(4) 0.0480(3) -0.0060(3) 0.0059(2) -0.0110(2)
N1 0.0355(17) 0.045(2) 0.0228(15) 0.0001(16) 0.0125(13) -0.0005(14)
N2 0.0320(17) 0.039(2) 0.0259(16) 0.0008(15) 0.0105(14) -0.0028(14)
O1 0.0562(18) 0.088(3) 0.0281(14) -0.0174(17) 0.0231(13) -0.0038(15)
O2 0.0502(16) 0.060(2) 0.0236(12) -0.0083(15) 0.0181(12) -0.0062(12)
C1 0.036(2) 0.038(2) 0.0268(19) 0.0080(19) 0.0146(16) 0.0022(17)
C2 0.0311(19) 0.032(2) 0.0301(19) 0.0081(18) 0.0104(16) 0.0016(17)
C3 0.034(2) 0.035(2) 0.0305(19) 0.0059(18) 0.0151(17) 0.0000(17)
C4 0.050(3) 0.054(3) 0.027(2) 0.003(2) 0.0108(19) -0.0065(19)
C5 0.034(2) 0.048(3) 0.048(2) -0.001(2) 0.0052(19) -0.009(2)
C6 0.038(2) 0.049(3) 0.053(3) -0.002(2) 0.020(2) -0.002(2)
C7 0.037(2) 0.044(3) 0.036(2) 0.001(2) 0.0145(18) 0.0041(19)
C8 0.048(2) 0.054(3) 0.039(2) -0.003(2) 0.0221(19) -0.005(2)
C9 0.037(2) 0.032(2) 0.0277(19) 0.0079(18) 0.0145(17) 0.0014(16)
C10 0.031(2) 0.031(2) 0.0338(19) 0.0078(18) 0.0158(16) 0.0012(17)
C11 0.040(2) 0.044(3) 0.035(2) -0.005(2) 0.0175(18) -0.0008(19)
C12 0.051(2) 0.052(3) 0.030(2) 0.004(2) 0.0164(19) 0.0058(19)
C13 0.032(2) 0.036(2) 0.041(2) 0.0022(19) 0.0106(17) -0.0046(18)
C14 0.042(2) 0.043(3) 0.049(2) -0.005(2) 0.018(2) -0.001(2)
C15 0.043(2) 0.044(3) 0.036(2) 0.000(2) 0.0210(18) 0.0068(19)

loop_
_atom_type_symbol
_atom_type_description
_atom_type_scat_dispersion_real
_atom_type_scat_dispersion_imag
_atom_type_scat_source
C C 0.0033 0.0016 'International Tables Vol C Tables 4.2.6.8 and 6.1.1.4'
H H 0.0000 0.0000 'International Tables Vol C Tables 4.2.6.8 and 6.1.1.4'
N N 0.0061 0.0033 'International Tables Vol C Tables 4.2.6.8 and 6.1.1.4'
O O 0.0106 0.0060 'International Tables Vol C Tables 4.2.6.8 and 6.1.1.4'
Br Br -0.2901 2.4595 'International Tables Vol C Tables 4.2.6.8 and 6.1.1.4'

loop_
_geom_angle_atom_site_label_1
_geom_angle_atom_site_label_2
_geom_angle_atom_site_label_3
_geom_angle_site_symmetry_1
_geom_angle_site_symmetry_3
_geom_angle
_geom_angle_publ_flag
C1 N1 N2 . . 120.2(3) ?
C1 N1 H1 . . 119.9 ?
N2 N1 H1 . . 119.9 ?
C9 N2 N1 . . 117.3(3) ?
C3 O2 H2 . . 109.5 ?
O1 C1 N1 . . 121.2(3) ?
O1 C1 C2 . . 121.3(3) ?
N1 C1 C2 . . 117.6(3) ?
C7 C2 C3 . . 117.2(3) ?
C7 C2 C1 . . 116.7(3) ?
C3 C2 C1 . . 126.1(3) ?
O2 C3 C4 . . 121.2(3) ?
O2 C3 C2 . . 118.8(3) ?
C4 C3 C2 . . 120.0(3) ?
C5 C4 C3 . . 120.8(3) ?
C5 C4 H4 . . 119.6 ?
C3 C4 H4 . . 119.6 ?
C4 C5 C6 . . 120.2(4) ?
C4 C5 H5 . . 119.9 ?
C6 C5 H5 . . 119.9 ?
C7 C6 C5 . . 119.2(4) ?
C7 C6 H6 . . 120.4 ?
C5 C6 H6 . . 120.4 ?
C6 C7 C2 . . 122.6(3) ?
C6 C7 H7 . . 118.7 ?
C2 C7 H7 . . 118.7 ?
C9 C8 H8A . . 109.5 ?
C9 C8 H8B . . 109.5 ?
H8A C8 H8B . . 109.5 ?
C9 C8 H8C . . 109.5 ?
H8A C8 H8C . . 109.5 ?
H8B C8 H8C . . 109.5 ?
N2 C9 C10 . . 114.8(3) ?
N2 C9 C8 . . 125.2(3) ?
C10 C9 C8 . . 120.1(3) ?
C15 C10 C11 . . 117.5(3) ?
C15 C10 C9 . . 123.4(3) ?
C11 C10 C9 . . 119.1(3) ?
C12 C11 C10 . . 121.5(4) ?
C12 C11 H11 . . 119.3 ?
C10 C11 H11 . . 119.3 ?
C11 C12 C13 . . 119.7(3) ?
C11 C12 H12 . . 120.2 ?
C13 C12 H12 . . 120.2 ?
C12 C13 C14 . . 120.5(3) ?
C12 C13 Br1 . . 119.0(3) ?
C14 C13 Br1 . . 120.5(3) ?
C15 C14 C13 . . 118.8(4) ?
C15 C14 H14 . . 120.6 ?
C13 C14 H14 . . 120.6 ?
C10 C15 C14 . . 122.2(3) ?
C10 C15 H15 . . 118.9 ?
C14 C15 H15 . . 118.9 ?

loop_
_geom_bond_atom_site_label_1
_geom_bond_atom_site_label_2
_geom_bond_site_symmetry_2
_geom_bond_distance
_geom_bond_publ_flag
Br1 C13 . 1.899(4) ?
N1 C1 . 1.349(5) ?
N1 N2 . 1.374(4) ?
N1 H1 . 0.8600 ?
N2 C9 . 1.282(4) ?
O1 C1 . 1.231(4) ?
O2 C3 . 1.366(4) ?
O2 H2 . 0.8200 ?
C1 C2 . 1.485(5) ?
C2 C7 . 1.395(5) ?
C2 C3 . 1.407(5) ?
C3 C4 . 1.386(5) ?
C4 C5 . 1.371(5) ?
C4 H4 . 0.9300 ?
C5 C6 . 1.383(5) ?
C5 H5 . 0.9300 ?
C6 C7 . 1.365(5) ?
C6 H6 . 0.9300 ?
C7 H7 . 0.9300 ?
C8 C9 . 1.504(4) ?
C8 H8A . 0.9600 ?
C8 H8B . 0.9600 ?
C8 H8C . 0.9600 ?
C9 C10 . 1.494(5) ?
C10 C15 . 1.374(5) ?
C10 C11 . 1.398(5) ?
C11 C12 . 1.369(5) ?
C11 H11 . 0.9300 ?
C12 C13 . 1.376(5) ?
C12 H12 . 0.9300 ?
C13 C14 . 1.384(5) ?
C14 C15 . 1.382(5) ?
C14 H14 . 0.9300 ?
C15 H15 . 0.9300 ?

loop_
_geom_hbond_atom_site_label_D
_geom_hbond_atom_site_label_H
_geom_hbond_atom_site_label_A
_geom_hbond_site_symmetry_A
_geom_hbond_distance_DH
_geom_hbond_distance_HA
_geom_hbond_distance_DA
_geom_hbond_angle_DHA
N1 H1 O2 . 0.86 1.95 2.637(3) 135.7
O2 H2 O1 6_565 0.82 1.86 2.677(3) 177.9

loop_
_cod_related_entry_id
_cod_related_entry_database
_cod_related_entry_code
1 ChemSpider 7876945
